data_4327135
loop_
_publ_author_name
'Yu He'
'John D. Gorden'
'Christian R. Goldsmith'

_publ_section_title
;
 Steric Modifications Tune the Regioselectivity of the Alkane Oxidation
 Catalyzed by Non-Heme Iron Complexes
;
_journal_name_full 'Inorganic Chemistry'
_journal_page_first 12651
_journal_page_last 12660
_journal_paper_doi 10.1021/ic201695a
_journal_volume 50
_journal_year 2011
_chemical_compound_source 'synthesis as described'
_chemical_formula_moiety 'C34 H36 F6 Fe N4 O6 S2'
_chemical_formula_sum 'C34 H36 F6 Fe N4 O6 S2'
_chemical_formula_weight 830.66
_chemical_name_systematic
;
 ?
;
_space_group_IT_number 2
_symmetry_cell_setting triclinic
_symmetry_Int_Tables_number 2
_symmetry_space_group_name_Hall '-P 1'
_symmetry_space_group_name_H-M 'P -1'
_atom_sites_solution_hydrogens geom
_atom_sites_solution_primary direct
_atom_sites_solution_secondary difmap
_audit_conform_dict_location ftp://ftp.iucr.org/pub/cif_core.dic
_audit_conform_dict_name cif_core.dic
_audit_conform_dict_version 2.3
_audit_creation_date 2011-03-25T09:47:48-00:00
_audit_creation_method 'WinGX routine CIF_UPDATE'
_cell_angle_alpha 71.418(2)
_cell_angle_beta 85.954(2)
_cell_angle_gamma 76.263(2)
_cell_formula_units_Z 2
_cell_length_a 10.2508(11)
_cell_length_b 11.8558(12)
_cell_length_c 15.8754(16)
_cell_measurement_reflns_used 8811
_cell_measurement_temperature 193(2)
_cell_measurement_theta_max 28.29
_cell_measurement_theta_min 1.86
_cell_measurement_wavelength 0.71073
_cell_volume 1776.4(3)
_computing_cell_refinement 'SMART, SAINT (Bruker, 1999)'
_computing_data_collection 'SMART (Bruker, 2000)'
_computing_data_reduction 'SAINT (Bruker, 1999)'
_computing_molecular_graphics 'Ortep-3 for Windows (Farrugia, 1997)'
_computing_publication_material 'WinGX publication routines (Farrugia, 1999)'
_computing_structure_refinement 'SHELXL-97 (Sheldrick, 1997)'
_computing_structure_solution 'SHELXS-97 (Sheldrick, 1997)'
_diffrn_ambient_temperature 193(2)
_diffrn_measured_fraction_theta_full 0.988
_diffrn_measured_fraction_theta_max 0.988
_diffrn_measurement_device_type 'Bruker APEX'
_diffrn_measurement_method '\w scans'
_diffrn_radiation_monochromator graphite
_diffrn_radiation_probe x-ray
_diffrn_radiation_type MoK\a
_diffrn_radiation_wavelength 0.71073
_diffrn_reflns_av_R_equivalents 0.029
_diffrn_reflns_av_unetI/netI 0.0637
_diffrn_reflns_limit_h_max 13
_diffrn_reflns_limit_h_min -10
_diffrn_reflns_limit_k_max 15
_diffrn_reflns_limit_k_min -11
_diffrn_reflns_limit_l_max 21
_diffrn_reflns_limit_l_min -21
_diffrn_reflns_number 11965
_diffrn_reflns_theta_full 28.29
_diffrn_reflns_theta_max 28.29
_diffrn_reflns_theta_min 1.86
_diffrn_standards_decay_% 0
_diffrn_standards_interval_count 0
_diffrn_standards_interval_time 0
_diffrn_standards_number 0
_exptl_absorpt_coefficient_mu 0.625
_exptl_absorpt_correction_type none
_exptl_crystal_colour yellow
_exptl_crystal_density_diffrn 1.553
_exptl_crystal_description fragment
_exptl_crystal_F_000 856.0
_exptl_crystal_size_max 0.1
_exptl_crystal_size_mid 0.1
_exptl_crystal_size_min 0.06
_refine_diff_density_max 0.615
_refine_diff_density_min -0.323
_refine_diff_density_rms 0.084
_refine_ls_extinction_method none
_refine_ls_goodness_of_fit_ref 1.05
_refine_ls_hydrogen_treatment constr
_refine_ls_matrix_type full
_refine_ls_number_parameters 592
_refine_ls_number_reflns 8006
_refine_ls_number_restraints 0
_refine_ls_restrained_S_all 1.05
_refine_ls_R_factor_all 0.0796
_refine_ls_R_factor_gt 0.0585
_refine_ls_shift/su_max 0
_refine_ls_shift/su_mean 0
_refine_ls_structure_factor_coef Fsqd
_refine_ls_weighting_details 'calc w=1/[\s^2^(Fo^2^)+(0.0990P)^2^+1.2535P] where P=(Fo^2^+2Fc^2^)/3'
_refine_ls_weighting_scheme calc
_refine_ls_wR_factor_gt 0.1711
_refine_ls_wR_factor_ref 0.1879
_reflns_number_gt 5925
_reflns_number_total 8811
_reflns_threshold_expression >2sigma(I)
_cod_data_source_file ic201695a_si_002_5.cif
_cod_data_source_block FebbpcOTf2
_cod_database_code 4327135

loop_
_symmetry_equiv_pos_as_xyz
'x, y, z'
'-x, -y, -z'

loop_
_atom_site_label
_atom_site_type_symbol
_atom_site_fract_x
_atom_site_fract_y
_atom_site_fract_z
_atom_site_U_iso_or_equiv
_atom_site_adp_type
_atom_site_occupancy
_atom_site_symmetry_multiplicity
_atom_site_calc_flag
_atom_site_refinement_flags
_atom_site_disorder_assembly
_atom_site_disorder_group
C2 C 0.4510(4) 0.5703(4) 0.2390(3) 0.0446(9) Uani 1 1 d . . .
H2 H 0.3914 0.5921 0.2811 0.054 Uiso 1 1 calc R . .
C3 C 0.5539(5) 0.6292(5) 0.2113(3) 0.0612(13) Uani 1 1 d . . .
H3 H 0.5604 0.6925 0.2323 0.073 Uiso 1 1 calc R . .
C4 C 0.6457(5) 0.5951(6) 0.1536(4) 0.0721(17) Uani 1 1 d . . .
H4 H 0.7177 0.6325 0.136 0.086 Uiso 1 1 calc R . .
C5 C 0.6309(4) 0.5035(5) 0.1210(3) 0.0653(16) Uani 1 1 d . . .
H5 H 0.693 0.4779 0.0814 0.078 Uiso 1 1 calc R . .
C6 C 0.5199(4) 0.4498(4) 0.1489(2) 0.0458(10) Uani 1 1 d . . .
C7 C 0.4916(4) 0.3546(4) 0.1128(2) 0.0525(12) Uani 1 1 d . A .
H7A H 0.4297 0.394 0.063 0.063 Uiso 1 1 calc R . .
H7B H 0.5744 0.3132 0.0917 0.063 Uiso 1 1 calc R . .
C9 C 0.5367(4) 0.1822(3) 0.2526(2) 0.0370(8) Uani 1 1 d . A .
H9A H 0.586 0.2339 0.2673 0.044 Uiso 1 1 calc R . .
H9B H 0.4892 0.1463 0.3057 0.044 Uiso 1 1 calc R . .
C10 C 0.6379(4) 0.0799(3) 0.2316(2) 0.0343(8) Uani 1 1 d . . .
C11 C 0.7467(4) 0.0980(4) 0.1756(2) 0.0393(8) Uani 1 1 d . . .
H11 H 0.7601 0.1766 0.1499 0.047 Uiso 1 1 calc R . .
C12 C 0.8350(4) 0.0013(4) 0.1576(2) 0.0464(10) Uani 1 1 d . . .
H12 H 0.9055 0.0154 0.1184 0.056 Uiso 1 1 calc R . .
C13 C 0.8193(5) -0.1171(4) 0.1977(3) 0.0462(10) Uani 1 1 d . . .
H13 H 0.8779 -0.1823 0.1847 0.055 Uiso 1 1 calc R . .
C14 C 0.7170(5) -0.1370(4) 0.2563(3) 0.0450(9) Uani 1 1 d . . .
H14 H 0.708 -0.2164 0.2851 0.054 Uiso 1 1 calc R . .
C15 C 0.6266(4) -0.0400(3) 0.2732(2) 0.0379(8) Uani 1 1 d . . .
H15 H 0.5571 -0.055 0.313 0.046 Uiso 1 1 calc R . .
C23 C 0.1849(4) 0.1451(3) 0.3425(3) 0.0427(9) Uani 1 1 d . A .
H23A H 0.1527 0.1916 0.3833 0.051 Uiso 1 1 calc R . .
H23B H 0.2792 0.1081 0.3559 0.051 Uiso 1 1 calc R . .
C24 C 0.1111(5) 0.0429(4) 0.3631(3) 0.0440(9) Uani 1 1 d . . .
C25 C 0.1765(6) -0.0718(4) 0.3636(3) 0.0621(13) Uani 1 1 d . . .
H25 H 0.2666 -0.0852 0.3478 0.075 Uiso 1 1 calc R . .
C26 C 0.1146(8) -0.1688(5) 0.3866(4) 0.0803(18) Uani 1 1 d . . .
H26 H 0.1628 -0.2466 0.3884 0.096 Uiso 1 1 calc R . .
C27 C -0.0200(8) -0.1478(6) 0.4066(4) 0.083(2) Uani 1 1 d . . .
H27 H -0.0643 -0.2113 0.4205 0.099 Uiso 1 1 calc R . .
C28 C -0.0887(6) -0.0338(6) 0.4063(3) 0.0702(17) Uani 1 1 d . . .
H28 H -0.1797 -0.0198 0.4199 0.084 Uiso 1 1 calc R . .
C29 C -0.0230(5) 0.0612(4) 0.3856(3) 0.0487(10) Uani 1 1 d . . .
H29 H -0.0698 0.1381 0.387 0.058 Uiso 1 1 calc R . .
C30 C 0.0353(4) 0.3020(4) 0.2293(2) 0.0397(9) Uani 1 1 d . A .
H30A H -0.0228 0.245 0.2415 0.048 Uiso 1 1 calc R . .
H30B H 0.0271 0.3487 0.1667 0.048 Uiso 1 1 calc R . .
C31 C -0.0075(4) 0.3869(3) 0.2842(2) 0.0348(8) Uani 1 1 d . A .
C32 C -0.1350(4) 0.4071(4) 0.3193(3) 0.0457(9) Uani 1 1 d . . .
H32 H -0.1983 0.3677 0.3098 0.055 Uiso 1 1 calc R . .
C33 C -0.1666(5) 0.4864(4) 0.3687(3) 0.0539(11) Uani 1 1 d . . .
H33 H -0.2519 0.5018 0.3927 0.065 Uiso 1 1 calc R . .
C34 C -0.0708(5) 0.5425(4) 0.3822(3) 0.0534(11) Uani 1 1 d . . .
H34 H -0.0905 0.5965 0.4153 0.064 Uiso 1 1 calc R . .
C35 C 0.0540(4) 0.5180(3) 0.3465(2) 0.0403(9) Uani 1 1 d . A .
H35 H 0.1183 0.5565 0.3558 0.048 Uiso 1 1 calc R . .
C37 C 0.1555(4) 0.7271(3) 0.0866(2) 0.0384(8) Uani 1 1 d . . .
N1 N 0.4329(3) 0.4824(3) 0.20757(19) 0.0351(7) Uani 1 1 d . . .
N8 N 0.4325(3) 0.2640(3) 0.1831(2) 0.0426(8) Uani 1 1 d . . .
N22 N 0.1754(4) 0.2341(3) 0.2501(2) 0.0407(8) Uani 1 1 d . . .
N36 N 0.0874(3) 0.4398(3) 0.29805(18) 0.0324(6) Uani 1 1 d . . .
O1 O 0.1952(2) 0.4969(2) 0.10982(15) 0.0320(5) Uani 1 1 d . . .
O2 O 0.1031(3) 0.6379(3) -0.03005(18) 0.0508(7) Uani 1 1 d . . .
O3 O -0.0344(3) 0.6148(2) 0.1035(2) 0.0504(7) Uani 1 1 d . . .
O4 O 0.3671(3) 0.3080(3) 0.37428(16) 0.0422(6) Uani 1 1 d . . .
F1 F 0.1594(3) 0.7125(2) 0.17300(15) 0.0517(6) Uani 1 1 d . . .
F2 F 0.2797(3) 0.7314(2) 0.05560(17) 0.0550(6) Uani 1 1 d . . .
F3 F 0.0758(3) 0.8360(2) 0.04847(17) 0.0574(7) Uani 1 1 d . . .
S2 S 0.09605(9) 0.60630(8) 0.06459(6) 0.0325(2) Uani 1 1 d . A .
Fe1 Fe 0.27989(5) 0.38008(4) 0.24641(3) 0.02915(16) Uani 1 1 d . A .
C20A C 0.168(3) 0.112(3) 0.1451(18) 0.039(6) Uani 0.551(11) 1 d P A 1
H20A H 0.1138 0.0632 0.1869 0.047 Uiso 0.551(11) 1 calc PR A 1
H20B H 0.108 0.1833 0.1072 0.047 Uiso 0.551(11) 1 calc PR A 1
C17A C 0.424(2) 0.154(2) 0.0681(15) 0.036(4) Uani 0.551(11) 1 d P A 1
H17A H 0.4752 0.204 0.0244 0.043 Uiso 0.551(11) 1 calc PR A 1
H17B H 0.4868 0.0816 0.1032 0.043 Uiso 0.551(11) 1 calc PR A 1
C21A C 0.2598(8) 0.1533(7) 0.1970(5) 0.0304(18) Uani 0.551(11) 1 d P A 1
H21A H 0.3175 0.0814 0.238 0.036 Uiso 0.551(11) 1 calc PR A 1
C16A C 0.3469(7) 0.2275(8) 0.1301(5) 0.0307(17) Uani 0.551(11) 1 d P A 1
H16A H 0.2876 0.3018 0.0927 0.037 Uiso 0.551(11) 1 calc PR A 1
C19A C 0.2450(11) 0.0386(9) 0.0892(6) 0.044(2) Uani 0.551(11) 1 d P A 1
H19A H 0.1836 0.0128 0.0593 0.053 Uiso 0.551(11) 1 calc PR A 1
H19B H 0.3051 -0.0337 0.1263 0.053 Uiso 0.551(11) 1 calc PR A 1
C18A C 0.3247(8) 0.1168(9) 0.0215(5) 0.042(2) Uani 0.551(11) 1 d P A 1
H18A H 0.2642 0.1893 -0.0152 0.05 Uiso 0.551(11) 1 calc PR A 1
H18B H 0.3726 0.0715 -0.0169 0.05 Uiso 0.551(11) 1 calc PR A 1
C22B C 0.2121(9) 0.2073(9) 0.1622(6) 0.029(2) Uani 0.449(11) 1 d P A 2
H22B H 0.1917 0.2847 0.1136 0.035 Uiso 0.449(11) 1 calc PR A 2
C16B C 0.3674(9) 0.1583(10) 0.1681(6) 0.031(2) Uani 0.449(11) 1 d P A 2
H16B H 0.3903 0.0835 0.2187 0.037 Uiso 0.449(11) 1 calc PR A 2
C19B C 0.1991(10) 0.0933(11) 0.0538(7) 0.038(2) Uani 0.449(11) 1 d P A 2
H19C H 0.1573 0.0346 0.0419 0.046 Uiso 0.449(11) 1 calc PR A 2
H19D H 0.1782 0.1686 0.0046 0.046 Uiso 0.449(11) 1 calc PR A 2
C18B C 0.3507(11) 0.0440(13) 0.0606(9) 0.050(3) Uani 0.449(11) 1 d P A 2
H18C H 0.3854 0.0344 0.0043 0.06 Uiso 0.449(11) 1 calc PR A 2
H18D H 0.3716 -0.0355 0.1056 0.06 Uiso 0.449(11) 1 calc PR A 2
C20B C 0.139(4) 0.119(3) 0.1441(18) 0.031(5) Uani 0.449(11) 1 d P A 2
H20C H 0.0429 0.155 0.1373 0.038 Uiso 0.449(11) 1 calc PR A 2
H20D H 0.1522 0.0434 0.193 0.038 Uiso 0.449(11) 1 calc PR A 2
C17B C 0.417(3) 0.132(3) 0.0851(18) 0.044(7) Uani 0.449(11) 1 d P A 2
H17C H 0.5133 0.098 0.0909 0.053 Uiso 0.449(11) 1 calc PR A 2
H17D H 0.403 0.2085 0.0367 0.053 Uiso 0.449(11) 1 calc PR A 2
S3A S 0.35946(14) 0.3389(2) 0.45605(8) 0.0337(5) Uani 0.737(5) 1 d P A 1
O5A O 0.3456(6) 0.4658(4) 0.4409(3) 0.0565(12) Uani 0.737(5) 1 d P A 1
O6A O 0.2683(15) 0.2853(12) 0.5223(10) 0.0547(18) Uani 0.737(5) 1 d P A 1
F4A F 0.6182(18) 0.3099(17) 0.4432(11) 0.089(4) Uani 0.737(5) 1 d P A 1
C38A C 0.5277(7) 0.2673(7) 0.4985(4) 0.0480(15) Uani 0.737(5) 1 d P A 1
F6A F 0.5445(11) 0.2837(11) 0.5745(6) 0.085(3) Uani 0.737(5) 1 d P A 1
F5A F 0.5547(5) 0.1473(4) 0.5119(3) 0.0675(12) Uani 0.737(5) 1 d P A 1
S3B S 0.3863(4) 0.2587(6) 0.4702(2) 0.0357(15) Uani 0.263(5) 1 d P A 2
F6B F 0.421(2) 0.4638(10) 0.4730(9) 0.084(5) Uani 0.263(5) 1 d P A 2
O5B O 0.4626(18) 0.1355(11) 0.4985(9) 0.063(4) Uani 0.263(5) 1 d P A 2
F5B F 0.513(3) 0.308(3) 0.5867(15) 0.074(9) Uani 0.263(5) 1 d P A 2
F4B F 0.605(5) 0.340(5) 0.459(3) 0.085(12) Uani 0.263(5) 1 d P A 2
C38B C 0.488(2) 0.348(2) 0.4981(13) 0.063(5) Uani 0.263(5) 1 d P A 2
O6B O 0.291(5) 0.260(4) 0.518(3) 0.0547(18) Uani 0.263(5) 1 d P A 2

loop_
_atom_site_aniso_label
_atom_site_aniso_U_11
_atom_site_aniso_U_22
_atom_site_aniso_U_33
_atom_site_aniso_U_23
_atom_site_aniso_U_13
_atom_site_aniso_U_12
C2 0.042(2) 0.047(2) 0.046(2) -0.0094(17) 0.0000(17) -0.0194(18)
C3 0.049(3) 0.062(3) 0.069(3) -0.001(2) -0.009(2) -0.031(2)
C4 0.047(3) 0.088(4) 0.067(3) 0.012(3) -0.006(2) -0.035(3)
C5 0.027(2) 0.100(4) 0.038(2) 0.010(2) 0.0087(17) -0.001(2)
C6 0.028(2) 0.064(3) 0.0281(17) 0.0016(17) 0.0012(15) -0.0008(17)
C7 0.033(2) 0.083(3) 0.0308(18) -0.026(2) -0.0001(16) 0.018(2)
C9 0.034(2) 0.041(2) 0.0430(19) -0.0222(16) 0.0123(15) -0.0119(15)
C10 0.036(2) 0.0366(18) 0.0349(17) -0.0161(14) 0.0041(14) -0.0105(15)
C11 0.037(2) 0.040(2) 0.0386(18) -0.0100(15) 0.0070(16) -0.0079(16)
C12 0.041(2) 0.057(3) 0.0353(19) -0.0146(17) 0.0068(16) -0.0004(19)
C13 0.052(3) 0.041(2) 0.042(2) -0.0176(17) -0.0078(18) 0.0046(18)
C14 0.057(3) 0.0313(19) 0.048(2) -0.0120(16) -0.0080(19) -0.0107(17)
C15 0.043(2) 0.039(2) 0.0336(17) -0.0104(15) 0.0060(15) -0.0144(16)
C23 0.034(2) 0.0303(18) 0.062(2) -0.0117(17) 0.0070(18) -0.0090(15)
C24 0.055(3) 0.039(2) 0.043(2) -0.0128(16) 0.0081(18) -0.0240(19)
C25 0.076(4) 0.040(2) 0.073(3) -0.013(2) 0.014(3) -0.028(2)
C26 0.119(6) 0.044(3) 0.091(4) -0.022(3) 0.015(4) -0.046(3)
C27 0.120(6) 0.084(4) 0.065(3) -0.014(3) 0.000(3) -0.076(4)
C28 0.069(4) 0.103(5) 0.041(2) 0.003(2) -0.007(2) -0.057(3)
C29 0.045(3) 0.061(3) 0.039(2) -0.0084(18) 0.0051(17) -0.023(2)
C30 0.053(3) 0.045(2) 0.0319(17) -0.0157(15) 0.0062(16) -0.0274(18)
C31 0.042(2) 0.0307(17) 0.0298(16) -0.0055(13) 0.0005(15) -0.0106(15)
C32 0.034(2) 0.047(2) 0.052(2) -0.0097(18) 0.0026(17) -0.0102(17)
C33 0.038(3) 0.048(2) 0.064(3) -0.013(2) 0.021(2) -0.0001(19)
C34 0.060(3) 0.041(2) 0.059(3) -0.0255(19) 0.023(2) -0.003(2)
C35 0.049(2) 0.037(2) 0.0424(19) -0.0224(16) 0.0136(17) -0.0137(17)
C37 0.043(2) 0.0328(19) 0.0403(19) -0.0152(15) 0.0096(16) -0.0089(16)
N1 0.0290(16) 0.0402(17) 0.0342(15) -0.0088(12) 0.0059(12) -0.0097(13)
N8 0.0303(18) 0.067(2) 0.0450(17) -0.0405(17) 0.0020(13) -0.0077(15)
N22 0.054(2) 0.0418(17) 0.0408(16) -0.0264(14) 0.0231(15) -0.0270(16)
N36 0.0369(17) 0.0304(15) 0.0337(14) -0.0136(11) 0.0058(12) -0.0112(12)
O1 0.0331(14) 0.0300(12) 0.0325(12) -0.0122(9) 0.0033(10) -0.0035(10)
O2 0.065(2) 0.0448(16) 0.0377(14) -0.0156(12) -0.0050(13) 0.0013(14)
O3 0.0335(16) 0.0372(15) 0.073(2) -0.0112(13) 0.0099(14) -0.0054(12)
O4 0.0481(17) 0.0498(16) 0.0321(12) -0.0198(11) 0.0037(11) -0.0087(13)
F1 0.0687(18) 0.0491(14) 0.0460(13) -0.0257(11) 0.0075(11) -0.0171(12)
F2 0.0515(16) 0.0547(15) 0.0659(16) -0.0219(12) 0.0208(12) -0.0272(12)
F3 0.0764(19) 0.0252(11) 0.0667(16) -0.0112(10) 0.0027(13) -0.0089(11)
S2 0.0340(5) 0.0269(4) 0.0351(4) -0.0103(3) 0.0027(3) -0.0038(3)
Fe1 0.0312(3) 0.0313(3) 0.0305(3) -0.01719(19) 0.00825(19) -0.0096(2)
C20A 0.037(12) 0.028(6) 0.057(8) -0.019(5) 0.006(6) -0.010(6)
C17A 0.053(8) 0.039(6) 0.023(6) -0.023(6) 0.006(4) -0.007(5)
C21A 0.038(4) 0.026(4) 0.029(3) -0.012(3) -0.005(3) -0.005(3)
C16A 0.038(4) 0.030(4) 0.028(3) -0.017(3) -0.007(3) -0.004(3)
C19A 0.058(6) 0.045(5) 0.041(4) -0.031(4) -0.003(4) -0.012(4)
C18A 0.046(5) 0.038(5) 0.044(4) -0.023(4) -0.011(3) 0.003(3)
C22B 0.033(5) 0.025(4) 0.029(4) -0.013(3) -0.010(4) 0.002(3)
C16B 0.035(5) 0.031(5) 0.029(4) -0.013(4) -0.004(3) -0.004(4)
C19B 0.038(5) 0.043(6) 0.037(5) -0.022(4) -0.010(4) 0.001(4)
C18B 0.038(6) 0.059(8) 0.071(8) -0.054(7) -0.003(5) 0.005(5)
C20B 0.034(12) 0.040(9) 0.035(7) -0.029(6) 0.005(6) -0.014(8)
C17B 0.027(7) 0.065(14) 0.041(12) -0.022(9) -0.002(7) -0.003(7)
S3A 0.0381(8) 0.0379(13) 0.0301(6) -0.0166(6) 0.0057(5) -0.0112(6)
O5A 0.075(4) 0.040(2) 0.060(3) -0.024(2) -0.012(2) -0.009(2)
O6A 0.053(6) 0.062(6) 0.053(2) -0.031(3) 0.032(3) -0.012(4)
F4A 0.046(4) 0.115(7) 0.108(10) -0.028(5) 0.011(5) -0.032(4)
C38A 0.047(4) 0.051(4) 0.049(3) -0.018(3) -0.006(3) -0.010(3)
F6A 0.098(6) 0.093(4) 0.071(5) -0.036(4) -0.046(5) -0.008(4)
F5A 0.068(3) 0.050(2) 0.079(3) -0.0240(19) -0.016(2) 0.008(2)
S3B 0.043(2) 0.040(4) 0.0310(17) -0.0175(17) 0.0071(15) -0.016(2)
F6B 0.157(15) 0.030(5) 0.072(8) -0.016(5) -0.010(9) -0.029(7)
O5B 0.078(11) 0.040(7) 0.064(8) -0.010(6) -0.001(7) -0.010(7)
F5B 0.119(19) 0.095(17) 0.027(5) -0.024(8) 0.018(8) -0.061(16)
F4B 0.08(2) 0.14(3) 0.066(10) -0.034(14) 0.017(11) -0.08(2)
C38B 0.074(15) 0.052(13) 0.057(11) -0.008(9) -0.010(10) -0.012(11)
O6B 0.053(6) 0.062(6) 0.053(2) -0.031(3) 0.032(3) -0.012(4)

loop_
_atom_type_symbol
_atom_type_description
_atom_type_scat_dispersion_real
_atom_type_scat_dispersion_imag
_atom_type_scat_source
C C 0.0033 0.0016 'International Tables Vol C Tables 4.2.6.8 and 6.1.1.4'
H H 0 0 'International Tables Vol C Tables 4.2.6.8 and 6.1.1.4'
N N 0.0061 0.0033 'International Tables Vol C Tables 4.2.6.8 and 6.1.1.4'
O O 0.0106 0.006 'International Tables Vol C Tables 4.2.6.8 and 6.1.1.4'
F F 0.0171 0.0103 'International Tables Vol C Tables 4.2.6.8 and 6.1.1.4'
S S 0.1246 0.1234 'International Tables Vol C Tables 4.2.6.8 and 6.1.1.4'
Fe Fe 0.3463 0.8444 'International Tables Vol C Tables 4.2.6.8 and 6.1.1.4'

loop_
_geom_angle_atom_site_label_1
_geom_angle_atom_site_label_2
_geom_angle_atom_site_label_3
_geom_angle
N1 C2 C3 122.6(4)
N1 C2 H2 118.7
C3 C2 H2 118.7
C4 C3 C2 119.9(5)
C4 C3 H3 120.1
C2 C3 H3 120.1
C3 C4 C5 118.8(5)
C3 C4 H4 120.6
C5 C4 H4 120.6
C4 C5 C6 118.8(5)
C4 C5 H5 120.6
C6 C5 H5 120.6
N1 C6 C5 121.3(5)
N1 C6 C7 116.3(4)
C5 C6 C7 122.3(4)
N8 C7 C6 110.4(3)
N8 C7 H7A 109.6
C6 C7 H7A 109.6
N8 C7 H7B 109.6
C6 C7 H7B 109.6
H7A C7 H7B 108.1
C10 C9 N8 118.9(3)
C10 C9 H9A 107.6
N8 C9 H9A 107.6
C10 C9 H9B 107.6
N8 C9 H9B 107.6
H9A C9 H9B 107
C11 C10 C15 117.6(3)
C11 C10 C9 123.5(3)
C15 C10 C9 118.9(3)
C12 C11 C10 121.0(4)
C12 C11 H11 119.5
C10 C11 H11 119.5
C11 C12 C13 120.3(4)
C11 C12 H12 119.9
C13 C12 H12 119.9
C14 C13 C12 119.4(4)
C14 C13 H13 120.3
C12 C13 H13 120.3
C13 C14 C15 120.5(4)
C13 C14 H14 119.8
C15 C14 H14 119.8
C14 C15 C10 121.1(4)
C14 C15 H15 119.4
C10 C15 H15 119.4
N22 C23 C24 118.7(3)
N22 C23 H23A 107.6
C24 C23 H23A 107.6
N22 C23 H23B 107.6
C24 C23 H23B 107.6
H23A C23 H23B 107.1
C25 C24 C29 117.6(4)
C25 C24 C23 121.1(4)
C29 C24 C23 121.2(4)
C24 C25 C26 122.8(6)
C24 C25 H25 118.6
C26 C25 H25 118.6
C27 C26 C25 118.5(6)
C27 C26 H26 120.7
C25 C26 H26 120.7
C28 C27 C26 120.1(5)
C28 C27 H27 119.9
C26 C27 H27 119.9
C27 C28 C29 120.1(5)
C27 C28 H28 120
C29 C28 H28 120
C24 C29 C28 120.7(5)
C24 C29 H29 119.6
C28 C29 H29 119.6
N22 C30 C31 110.2(3)
N22 C30 H30A 109.6
C31 C30 H30A 109.6
N22 C30 H30B 109.6
C31 C30 H30B 109.6
H30A C30 H30B 108.1
N36 C31 C32 122.4(4)
N36 C31 C30 115.3(3)
C32 C31 C30 122.4(3)
C33 C32 C31 118.9(4)
C33 C32 H32 120.6
C31 C32 H32 120.6
C34 C33 C32 119.2(4)
C34 C33 H33 120.4
C32 C33 H33 120.4
C35 C34 C33 119.3(4)
C35 C34 H34 120.4
C33 C34 H34 120.4
N36 C35 C34 122.4(4)
N36 C35 H35 118.8
C34 C35 H35 118.8
F1 C37 F3 107.3(3)
F1 C37 F2 106.8(3)
F3 C37 F2 107.4(3)
F1 C37 S2 112.1(2)
F3 C37 S2 111.1(3)
F2 C37 S2 111.9(3)
C6 N1 C2 118.5(4)
C6 N1 Fe1 114.7(3)
C2 N1 Fe1 126.7(3)
C16A N8 C7 101.7(4)
C16A N8 C9 128.1(4)
C7 N8 C9 111.0(3)
C16A N8 C16B 30.7(3)
C7 N8 C16B 126.0(4)
C9 N8 C16B 98.4(4)
C16A N8 Fe1 101.7(3)
C7 N8 Fe1 103.4(2)
C9 N8 Fe1 108.2(2)
C16B N8 Fe1 109.1(3)
C30 N22 C23 110.0(3)
C30 N22 C22B 98.9(4)
C23 N22 C22B 128.3(5)
C30 N22 C21A 124.6(4)
C23 N22 C21A 101.4(4)
C22B N22 C21A 29.6(3)
C30 N22 Fe1 102.8(2)
C23 N22 Fe1 109.1(2)
C22B N22 Fe1 104.7(3)
C21A N22 Fe1 108.4(3)
C31 N36 C35 117.8(3)
C31 N36 Fe1 114.5(2)
C35 N36 Fe1 127.6(3)
S2 O1 Fe1 142.54(15)
S3A O4 S3B 35.4(2)
S3A O4 Fe1 138.91(19)
S3B O4 Fe1 163.1(2)
O3 S2 O2 117.25(19)
O3 S2 O1 114.64(15)
O2 S2 O1 113.27(16)
O3 S2 C37 103.51(18)
O2 S2 C37 102.74(17)
O1 S2 C37 102.89(17)
O4 Fe1 N36 91.91(11)
O4 Fe1 N1 87.56(11)
N36 Fe1 N1 126.05(12)
O4 Fe1 N22 99.78(12)
N36 Fe1 N22 77.12(11)
N1 Fe1 N22 155.75(12)
O4 Fe1 N8 96.50(11)
N36 Fe1 N8 155.51(12)
N1 Fe1 N8 77.41(12)
N22 Fe1 N8 78.80(12)
O4 Fe1 O1 167.30(10)
N36 Fe1 O1 87.10(10)
N1 Fe1 O1 82.83(10)
N22 Fe1 O1 92.35(11)
N8 Fe1 O1 89.51(11)
C19A C20A C21A 113.0(19)
C19A C20A H20A 109
C21A C20A H20A 109
C19A C20A H20B 109
C21A C20A H20B 109
H20A C20A H20B 107.8
C18A C17A C16A 109.7(15)
C18A C17A H17A 109.7
C16A C17A H17A 109.7
C18A C17A H17B 109.7
C16A C17A H17B 109.7
H17A C17A H17B 108.2
C16A C21A C20A 108.2(12)
C16A C21A N22 109.0(5)
C20A C21A N22 111.0(12)
C16A C21A H21A 109.5
C20A C21A H21A 109.5
N22 C21A H21A 109.5
N8 C16A C21A 106.0(6)
N8 C16A C17A 115.3(10)
C21A C16A C17A 111.1(10)
N8 C16A H16A 108.1
C21A C16A H16A 108.1
C17A C16A H16A 108.1
C20A C19A C18A 108.7(14)
C20A C19A H19A 110
C18A C19A H19A 110
C20A C19A H19B 110
C18A C19A H19B 110
H19A C19A H19B 108.3
C19A C18A C17A 110.1(11)
C19A C18A H18A 109.6
C17A C18A H18A 109.6
C19A C18A H18B 109.6
C17A C18A H18B 109.6
H18A C18A H18B 108.2
N22 C22B C20B 114.6(13)
N22 C22B C16B 104.0(6)
C20B C22B C16B 112.9(15)
N22 C22B H22B 108.4
C20B C22B H22B 108.4
C16B C22B H22B 108.4
C17B C16B C22B 109.6(12)
C17B C16B N8 110.8(12)
C22B C16B N8 107.4(7)
C17B C16B H16B 109.7
C22B C16B H16B 109.7
N8 C16B H16B 109.7
C18B C19B C20B 111.4(15)
C18B C19B H19C 109.4
C20B C19B H19C 109.4
C18B C19B H19D 109.4
C20B C19B H19D 109.4
H19C C19B H19D 108
C19B C18B C17B 109.9(13)
C19B C18B H18C 109.7
C17B C18B H18C 109.7
C19B C18B H18D 109.7
C17B C18B H18D 109.7
H18C C18B H18D 108.2
C22B C20B C19B 107(2)
C22B C20B H20C 110.3
C19B C20B H20C 110.3
C22B C20B H20D 110.3
C19B C20B H20D 110.3
H20C C20B H20D 108.5
C16B C17B C18B 114.5(18)
C16B C17B H17C 108.6
C18B C17B H17C 108.6
C16B C17B H17D 108.6
C18B C17B H17D 108.6
H17C C17B H17D 107.6
O5A S3A O4 112.6(2)
O5A S3A O6A 113.8(4)
O4 S3A O6A 115.5(6)
O5A S3A C38A 105.6(4)
O4 S3A C38A 100.5(3)
O6A S3A C38A 107.2(6)
F4A C38A F6A 108.0(9)
F4A C38A F5A 106.6(9)
F6A C38A F5A 107.5(7)
F4A C38A S3A 112.0(9)
F6A C38A S3A 111.4(7)
F5A C38A S3A 111.2(5)
O6B S3B O5B 105(2)
O6B S3B O4 120(3)
O5B S3B O4 113.0(6)
O6B S3B C38B 107(3)
O5B S3B C38B 105.4(11)
O4 S3B C38B 105.7(7)
F4B C38B F6B 109(3)
F4B C38B F5B 107(3)
F6B C38B F5B 110(2)
F4B C38B S3B 113(2)
F6B C38B S3B 107.8(16)
F5B C38B S3B 110.5(18)

loop_
_geom_bond_atom_site_label_1
_geom_bond_atom_site_label_2
_geom_bond_distance
C2 N1 1.343(5)
C2 C3 1.372(6)
C2 H2 0.93
C3 C4 1.350(8)
C3 H3 0.93
C4 C5 1.385(8)
C4 H4 0.93
C5 C6 1.410(6)
C5 H5 0.93
C6 N1 1.327(5)
C6 C7 1.508(7)
C7 N8 1.488(6)
C7 H7A 0.97
C7 H7B 0.97
C9 C10 1.506(5)
C9 N8 1.513(5)
C9 H9A 0.97
C9 H9B 0.97
C10 C11 1.391(5)
C10 C15 1.392(5)
C11 C12 1.376(6)
C11 H11 0.93
C12 C13 1.388(6)
C12 H12 0.93
C13 C14 1.364(6)
C13 H13 0.93
C14 C15 1.381(6)
C14 H14 0.93
C15 H15 0.93
C23 N22 1.503(5)
C23 C24 1.515(5)
C23 H23A 0.97
C23 H23B 0.97
C24 C25 1.363(7)
C24 C29 1.380(6)
C25 C26 1.380(7)
C25 H25 0.93
C26 C27 1.375(9)
C26 H26 0.93
C27 C28 1.367(9)
C27 H27 0.93
C28 C29 1.387(6)
C28 H28 0.93
C29 H29 0.93
C30 N22 1.472(6)
C30 C31 1.503(5)
C30 H30A 0.97
C30 H30B 0.97
C31 N36 1.341(5)
C31 C32 1.382(6)
C32 C33 1.376(6)
C32 H32 0.93
C33 C34 1.372(7)
C33 H33 0.93
C34 C35 1.366(6)
C34 H34 0.93
C35 N36 1.355(4)
C35 H35 0.93
C37 F1 1.328(4)
C37 F3 1.331(5)
C37 F2 1.339(5)
C37 S2 1.819(4)
N1 Fe1 2.146(3)
N8 C16A 1.476(6)
N8 C16B 1.637(9)
N8 Fe1 2.234(3)
N22 C22B 1.530(8)
N22 C21A 1.547(7)
N22 Fe1 2.225(3)
N36 Fe1 2.132(3)
O1 S2 1.454(2)
O1 Fe1 2.270(2)
O2 S2 1.429(3)
O3 S2 1.428(3)
O4 S3A 1.449(3)
O4 S3B 1.457(4)
O4 Fe1 2.107(3)
C20A C19A 1.49(3)
C20A C21A 1.55(3)
C20A H20A 0.97
C20A H20B 0.97
C17A C18A 1.52(2)
C17A C16A 1.57(2)
C17A H17A 0.97
C17A H17B 0.97
C21A C16A 1.532(11)
C21A H21A 0.98
C16A H16A 0.98
C19A C18A 1.511(13)
C19A H19A 0.97
C19A H19B 0.97
C18A H18A 0.97
C18A H18B 0.97
C22B C20B 1.53(3)
C22B C16B 1.557(13)
C22B H22B 0.98
C16B C17B 1.48(3)
C16B H16B 0.98
C19B C18B 1.524(15)
C19B C20B 1.61(3)
C19B H19C 0.97
C19B H19D 0.97
C18B C17B 1.53(3)
C18B H18C 0.97
C18B H18D 0.97
C20B H20C 0.97
C20B H20D 0.97
C17B H17C 0.97
C17B H17D 0.97
S3A O5A 1.419(5)
S3A O6A 1.449(16)
S3A C38A 1.803(7)
F4A C38A 1.309(19)
C38A F6A 1.311(10)
C38A F5A 1.331(8)
S3B O6B 1.19(4)
S3B O5B 1.427(15)
S3B C38B 1.81(2)
F6B C38B 1.33(3)
F5B C38B 1.35(3)
F4B C38B 1.30(5)

loop_
_geom_torsion_atom_site_label_1
_geom_torsion_atom_site_label_2
_geom_torsion_atom_site_label_3
_geom_torsion_atom_site_label_4
_geom_torsion
N1 C2 C3 C4 -3.3(7)
C2 C3 C4 C5 2.2(7)
C3 C4 C5 C6 0.4(7)
C4 C5 C6 N1 -2.3(6)
C4 C5 C6 C7 176.4(4)
N1 C6 C7 N8 -35.6(4)
C5 C6 C7 N8 145.6(4)
N8 C9 C10 C11 75.3(5)
N8 C9 C10 C15 -107.8(4)
C15 C10 C11 C12 4.1(6)
C9 C10 C11 C12 -179.0(4)
C10 C11 C12 C13 -2.2(6)
C11 C12 C13 C14 -1.2(6)
C12 C13 C14 C15 2.5(6)
C13 C14 C15 C10 -0.5(6)
C11 C10 C15 C14 -2.8(6)
C9 C10 C15 C14 -179.9(3)
N22 C23 C24 C25 98.8(5)
N22 C23 C24 C29 -84.0(5)
C29 C24 C25 C26 -0.8(7)
C23 C24 C25 C26 176.5(5)
C24 C25 C26 C27 2.4(9)
C25 C26 C27 C28 -2.0(9)
C26 C27 C28 C29 0.0(8)
C25 C24 C29 C28 -1.3(6)
C23 C24 C29 C28 -178.5(4)
C27 C28 C29 C24 1.7(7)
N22 C30 C31 N36 36.9(4)
N22 C30 C31 C32 -141.9(3)
N36 C31 C32 C33 1.5(6)
C30 C31 C32 C33 -179.8(4)
C31 C32 C33 C34 -0.4(6)
C32 C33 C34 C35 -0.2(7)
C33 C34 C35 N36 -0.1(6)
C5 C6 N1 C2 1.4(5)
C7 C6 N1 C2 -177.4(3)
C5 C6 N1 Fe1 -176.1(3)
C7 C6 N1 Fe1 5.1(4)
C3 C2 N1 C6 1.4(6)
C3 C2 N1 Fe1 178.6(3)
C6 C7 N8 C16A 149.7(4)
C6 C7 N8 C9 -71.4(4)
C6 C7 N8 C16B 170.5(5)
C6 C7 N8 Fe1 44.5(3)
C10 C9 N8 C16A 47.7(6)
C10 C9 N8 C7 -77.6(4)
C10 C9 N8 C16B 56.3(5)
C10 C9 N8 Fe1 169.7(3)
C31 C30 N22 C23 69.0(4)
C31 C30 N22 C22B -154.5(4)
C31 C30 N22 C21A -170.5(4)
C31 C30 N22 Fe1 -47.2(3)
C24 C23 N22 C30 63.0(4)
C24 C23 N22 C22B -56.8(6)
C24 C23 N22 C21A -70.6(5)
C24 C23 N22 Fe1 175.2(3)
C32 C31 N36 C35 -1.8(5)
C30 C31 N36 C35 179.4(3)
C32 C31 N36 Fe1 174.6(3)
C30 C31 N36 Fe1 -4.2(4)
C34 C35 N36 C31 1.1(5)
C34 C35 N36 Fe1 -174.7(3)
Fe1 O1 S2 O3 -47.8(3)
Fe1 O1 S2 O2 174.0(2)
Fe1 O1 S2 C37 63.8(3)
F1 C37 S2 O3 58.9(3)
F3 C37 S2 O3 -61.1(3)
F2 C37 S2 O3 178.9(3)
F1 C37 S2 O2 -178.6(3)
F3 C37 S2 O2 61.4(3)
F2 C37 S2 O2 -58.6(3)
F1 C37 S2 O1 -60.7(3)
F3 C37 S2 O1 179.3(2)
F2 C37 S2 O1 59.2(3)
S3A O4 Fe1 N36 -39.1(3)
S3B O4 Fe1 N36 21.2(10)
S3A O4 Fe1 N1 86.9(3)
S3B O4 Fe1 N1 147.3(10)
S3A O4 Fe1 N22 -116.4(3)
S3B O4 Fe1 N22 -56.0(10)
S3A O4 Fe1 N8 163.9(3)
S3B O4 Fe1 N8 -135.7(10)
S3A O4 Fe1 O1 46.1(6)
S3B O4 Fe1 O1 106.5(11)
C31 N36 Fe1 O4 -117.3(2)
C35 N36 Fe1 O4 58.6(3)
C31 N36 Fe1 N1 154.4(2)
C35 N36 Fe1 N1 -29.7(3)
C31 N36 Fe1 N22 -17.7(2)
C35 N36 Fe1 N22 158.2(3)
C31 N36 Fe1 N8 -7.0(4)
C35 N36 Fe1 N8 168.9(3)
C31 N36 Fe1 O1 75.4(2)
C35 N36 Fe1 O1 -108.7(3)
C6 N1 Fe1 O4 113.3(3)
C2 N1 Fe1 O4 -63.9(3)
C6 N1 Fe1 N36 -156.1(2)
C2 N1 Fe1 N36 26.6(4)
C6 N1 Fe1 N22 4.7(5)
C2 N1 Fe1 N22 -172.5(3)
C6 N1 Fe1 N8 16.1(2)
C2 N1 Fe1 N8 -161.1(3)
C6 N1 Fe1 O1 -75.0(2)
C2 N1 Fe1 O1 107.8(3)
C30 N22 Fe1 O4 124.3(2)
C23 N22 Fe1 O4 7.5(3)
C22B N22 Fe1 O4 -132.8(4)
C21A N22 Fe1 O4 -102.2(4)
C30 N22 Fe1 N36 34.6(2)
C23 N22 Fe1 N36 -82.3(2)
C22B N22 Fe1 N36 137.4(5)
C21A N22 Fe1 N36 168.1(4)
C30 N22 Fe1 N1 -129.6(3)
C23 N22 Fe1 N1 113.6(3)
C22B N22 Fe1 N1 -26.7(6)
C21A N22 Fe1 N1 3.9(6)
C30 N22 Fe1 N8 -141.0(2)
C23 N22 Fe1 N8 102.2(3)
C22B N22 Fe1 N8 -38.1(4)
C21A N22 Fe1 N8 -7.4(4)
C30 N22 Fe1 O1 -51.9(2)
C23 N22 Fe1 O1 -168.8(2)
C22B N22 Fe1 O1 50.9(4)
C21A N22 Fe1 O1 81.6(4)
C16A N8 Fe1 O4 136.5(4)
C7 N8 Fe1 O4 -118.3(2)
C9 N8 Fe1 O4 -0.5(2)
C16B N8 Fe1 O4 105.6(4)
C16A N8 Fe1 N36 27.2(5)
C7 N8 Fe1 N36 132.4(3)
C9 N8 Fe1 N36 -109.8(3)
C16B N8 Fe1 N36 -3.8(5)
C16A N8 Fe1 N1 -137.5(4)
C7 N8 Fe1 N1 -32.3(2)
C9 N8 Fe1 N1 85.5(2)
C16B N8 Fe1 N1 -168.4(4)
C16A N8 Fe1 N22 37.8(4)
C7 N8 Fe1 N22 143.0(2)
C9 N8 Fe1 N22 -99.3(2)
C16B N8 Fe1 N22 6.8(4)
C16A N8 Fe1 O1 -54.7(4)
C7 N8 Fe1 O1 50.5(2)
C9 N8 Fe1 O1 168.3(2)
C16B N8 Fe1 O1 -85.7(4)
S2 O1 Fe1 O4 -57.0(6)
S2 O1 Fe1 N36 28.8(3)
S2 O1 Fe1 N1 -98.1(3)
S2 O1 Fe1 N22 105.8(3)
S2 O1 Fe1 N8 -175.5(3)
C19A C20A C21A C16A 58(2)
C19A C20A C21A N22 177.1(14)
C30 N22 C21A C16A 97.0(6)
C23 N22 C21A C16A -138.7(6)
C22B N22 C21A C16A 63.6(9)
Fe1 N22 C21A C16A -23.9(7)
C30 N22 C21A C20A -22.1(14)
C23 N22 C21A C20A 102.2(13)
C22B N22 C21A C20A -55.6(15)
Fe1 N22 C21A C20A -143.0(13)
C7 N8 C16A C21A -169.1(6)
C9 N8 C16A C21A 62.1(7)
C16B N8 C16A C21A 45.2(8)
Fe1 N8 C16A C21A -62.6(6)
C7 N8 C16A C17A 67.7(11)
C9 N8 C16A C17A -61.2(12)
C16B N8 C16A C17A -78.1(13)
Fe1 N8 C16A C17A 174.2(11)
C20A C21A C16A N8 -179.6(12)
N22 C21A C16A N8 59.5(8)
C20A C21A C16A C17A -53.7(17)
N22 C21A C16A C17A -174.5(10)
C18A C17A C16A N8 177.0(10)
C18A C17A C16A C21A 56.5(17)
C21A C20A C19A C18A -61(2)
C20A C19A C18A C17A 61.5(18)
C16A C17A C18A C19A -59.4(17)
C30 N22 C22B C20B -67.5(16)
C23 N22 C22B C20B 57.0(17)
C21A N22 C22B C20B 85.2(18)
Fe1 N22 C22B C20B -173.3(16)
C30 N22 C22B C16B 168.9(6)
C23 N22 C22B C16B -66.6(8)
C21A N22 C22B C16B -38.4(8)
Fe1 N22 C22B C16B 63.1(7)
N22 C22B C16B C17B -178.2(13)
C20B C22B C16B C17B 57(2)
N22 C22B C16B N8 -57.8(9)
C20B C22B C16B N8 177.5(13)
C16A N8 C16B C17B 64.1(14)
C7 N8 C16B C17B 21.2(15)
C9 N8 C16B C17B -102.5(13)
Fe1 N8 C16B C17B 144.7(13)
C16A N8 C16B C22B -55.6(8)
C7 N8 C16B C22B -98.6(7)
C9 N8 C16B C22B 137.7(7)
Fe1 N8 C16B C22B 25.0(8)
C20B C19B C18B C17B -56(2)
N22 C22B C20B C19B -175.2(13)
C16B C22B C20B C19B -56(2)
C18B C19B C20B C22B 56(2)
C22B C16B C17B C18B -56(2)
N8 C16B C17B C18B -174.0(14)
C19B C18B C17B C16B 57(2)
S3B O4 S3A O5A 167.2(4)
Fe1 O4 S3A O5A -38.7(4)
S3B O4 S3A O6A -59.6(6)
Fe1 O4 S3A O6A 94.4(6)
S3B O4 S3A C38A 55.3(4)
Fe1 O4 S3A C38A -150.6(3)
O5A S3A C38A F4A -58.2(8)
O4 S3A C38A F4A 59.0(8)
O6A S3A C38A F4A -179.9(9)
O5A S3A C38A F6A 62.8(7)
O4 S3A C38A F6A -179.9(7)
O6A S3A C38A F6A -58.9(9)
O5A S3A C38A F5A -177.4(4)
O4 S3A C38A F5A -60.1(5)
O6A S3A C38A F5A 61.0(7)
S3A O4 S3B O6B 71(3)
Fe1 O4 S3B O6B -10(3)
S3A O4 S3B O5B -164.3(9)
Fe1 O4 S3B O5B 114.8(13)
S3A O4 S3B C38B -49.5(9)
Fe1 O4 S3B C38B -130.5(11)
O6B S3B C38B F4B 172(4)
O5B S3B C38B F4B 60(3)
O4 S3B C38B F4B -60(3)
O6B S3B C38B F6B -68(3)
O5B S3B C38B F6B 180.0(14)
O4 S3B C38B F6B 60.0(16)
O6B S3B C38B F5B 52(3)
O5B S3B C38B F5B -60(2)
O4 S3B C38B F5B -179.8(19)
